data_7037312
loop_
_publ_author_name
'Chakraborty, Prateeti'
'Majumder, Ishani'
'Banu, Kazi Sabnam'
'Ghosh, Bipinbihari'
'Kara, Hulya'
'Zangrando, Ennio'
'Das, Debasis'

_publ_section_title
;
 Mn(ii) complexes of different nuclearity: synthesis, characterization and
 catecholase-like activity.
;
_journal_issue 2
_journal_name_full 'Dalton transactions (Cambridge, England : 2003)'
_journal_page_first 742
_journal_page_last 752
_journal_paper_doi 10.1039/c5dt03659c
_journal_volume 45
_journal_year 2015
_chemical_formula_sum 'C48 H54 B Cl Mn2 N4 O7'
_chemical_formula_weight 955.09
_space_group_IT_number 11
_symmetry_cell_setting monoclinic
_symmetry_space_group_name_Hall '-P 2yb'
_symmetry_space_group_name_H-M 'P 1 21/m 1'
_atom_sites_solution_hydrogens geom
_atom_sites_solution_primary direct
_atom_sites_solution_secondary difmap
_audit_creation_method SHELXL-97
_audit_update_record
;
2015-11-05 deposited with the CCDC.
2015-11-16 downloaded from the CCDC.
;
_cell_angle_alpha 90.00
_cell_angle_beta 93.100(2)
_cell_angle_gamma 90.00
_cell_formula_units_Z 4
_cell_length_a 11.1317(17)
_cell_length_b 24.757(4)
_cell_length_c 17.083(3)
_cell_measurement_temperature 293(2)
_cell_volume 4701.0(13)
_computing_cell_refinement 'BRUKER SMART'
_computing_data_collection 'BRUKER SMART'
_computing_data_reduction 'BRUKER SAINT'
_computing_molecular_graphics ORTEP
_computing_structure_refinement 'SHELXL-97 (Sheldrick, 1997)'
_computing_structure_solution 'SHELXS-97 (Sheldrick, 1990)'
_diffrn_ambient_temperature 293(2)
_diffrn_measured_fraction_theta_full 0.986
_diffrn_measured_fraction_theta_max 0.986
_diffrn_measurement_device_type 'BRUKER SMART APEX CCD DIFFRACTOMETER'
_diffrn_measurement_method 'OMEGA-PHI SCAN'
_diffrn_radiation_monochromator graphite
_diffrn_radiation_source 'fine-focus sealed tube'
_diffrn_radiation_type MoK\a
_diffrn_radiation_wavelength 0.71073
_diffrn_reflns_av_R_equivalents 0.0398
_diffrn_reflns_av_sigmaI/netI 0.0410
_diffrn_reflns_limit_h_max 11
_diffrn_reflns_limit_h_min -13
_diffrn_reflns_limit_k_max 30
_diffrn_reflns_limit_k_min -30
_diffrn_reflns_limit_l_max 20
_diffrn_reflns_limit_l_min -21
_diffrn_reflns_number 32933
_diffrn_reflns_theta_full 26.39
_diffrn_reflns_theta_max 26.39
_diffrn_reflns_theta_min 1.19
_exptl_absorpt_coefficient_mu 0.648
_exptl_absorpt_correction_T_max 0.837
_exptl_absorpt_correction_T_min 0.798
_exptl_absorpt_correction_type multi-scan
_exptl_absorpt_process_details 'SADABS, BRUKER (2009)'
_exptl_crystal_density_diffrn 1.349
_exptl_crystal_density_method 'not measured'
_exptl_crystal_description needle
_exptl_crystal_F_000 1992
_exptl_crystal_size_max 0.40
_exptl_crystal_size_mid 0.15
_exptl_crystal_size_min 0.15
_refine_diff_density_max 0.981
_refine_diff_density_min -0.399
_refine_diff_density_rms 0.077
_refine_ls_extinction_method none
_refine_ls_goodness_of_fit_ref 1.038
_refine_ls_hydrogen_treatment mixed
_refine_ls_matrix_type full
_refine_ls_number_parameters 592
_refine_ls_number_reflns 9482
_refine_ls_number_restraints 12
_refine_ls_restrained_S_all 1.048
_refine_ls_R_factor_all 0.0810
_refine_ls_R_factor_gt 0.0557
_refine_ls_shift/su_max 0.002
_refine_ls_shift/su_mean 0.000
_refine_ls_structure_factor_coef Fsqd
_refine_ls_weighting_details 'calc w=1/[\s^2^(Fo^2^)+(0.1135P)^2^+1.4624P] where P=(Fo^2^+2Fc^2^)/3'
_refine_ls_weighting_scheme calc
_refine_ls_wR_factor_gt 0.1675
_refine_ls_wR_factor_ref 0.1888
_reflns_number_gt 6350
_reflns_number_total 9482
_reflns_threshold_expression >2sigma(I)
_cod_data_source_file c5dt03659c2.cif
_cod_data_source_block 2
_cod_depositor_comments
;
The following automatic conversions were performed:

'_exptl_absorpt_correction_type' value 'MULTI-SCAN' changed to
'multi-scan' according to
/usr/data/users/saulius/crontab/automatic-downloads/rss-feeds/RSC/lib/dictionaries/cif_core.dic
dictionary named 'cif_core.dic' version 2.4.2 from 2011-04-26.

Automatic conversion script
Id: cif_fix_values 4268 2015-11-12 08:31:59Z antanas 

 Adding full bibliography for 7037311--7037313.cif.

The following automatic conversions were performed:

data name '_exptl_absorpt_process_detail' was replaced with
'_exptl_absorpt_process_details' as specified in the replacement file
'data/replacement-values/replacement_tags.lst'.

Automatic conversion script
Id: cif_correct_tags 9268 2022-04-12 08:56:07Z antanas 
;
_cod_original_cell_volume 4700.9(12)
_cod_original_sg_symbol_H-M 'P 21/m'
_cod_database_code 7037312

loop_
_symmetry_equiv_pos_as_xyz
'x, y, z'
'-x, y+1/2, -z'
'-x, -y, -z'
'x, -y-1/2, z'

loop_
_atom_site_label
_atom_site_type_symbol
_atom_site_fract_x
_atom_site_fract_y
_atom_site_fract_z
_atom_site_U_iso_or_equiv
_atom_site_adp_type
_atom_site_occupancy
_atom_site_symmetry_multiplicity
_atom_site_calc_flag
_atom_site_refinement_flags
Mn1 Mn 0.71666(4) 0.182433(18) 0.60639(3) 0.04760(18) Uani 1 1 d .
Cl1 Cl 1.20605(17) 0.2500 0.90882(12) 0.1029(7) Uani 1 2 d S
O1 O 0.8089(3) 0.2500 0.6676(2) 0.0507(8) Uani 1 2 d S
N1 N 0.8289(2) 0.13273(10) 0.67985(16) 0.0455(6) Uani 1 1 d .
N2 N 0.6680(2) 0.09215(10) 0.55660(16) 0.0482(7) Uani 1 1 d .
N3 O 0.4354(3) 0.08292(13) 0.47649(18) 0.0824(9) Uani 1 1 d .
C1 C 0.8932(4) 0.2500 0.7241(3) 0.0442(10) Uani 1 2 d S
C2 C 0.9424(3) 0.20119(13) 0.7566(2) 0.0471(8) Uani 1 1 d .
C3 C 1.0353(3) 0.20244(14) 0.8138(2) 0.0589(9) Uani 1 1 d .
H3 H 1.0661 0.1701 0.8339 0.071 Uiso 1 1 calc R
C4 C 1.0831(5) 0.2500 0.8415(3) 0.0632(14) Uani 1 2 d S
C5 C 0.9069(3) 0.14719(13) 0.7323(2) 0.0491(8) Uani 1 1 d .
H5 H 0.9470 0.1192 0.7591 0.059 Uiso 1 1 calc R
C6 C 0.8158(3) 0.07420(13) 0.6660(2) 0.0571(9) Uani 1 1 d .
H6A H 0.7548 0.0597 0.6986 0.069 Uiso 1 1 calc R
H6B H 0.8913 0.0561 0.6798 0.069 Uiso 1 1 calc R
C7 C 0.7806(3) 0.06442(14) 0.5813(2) 0.0581(9) Uani 1 1 d .
H7A H 0.8445 0.0770 0.5494 0.070 Uiso 1 1 calc R
H7B H 0.7709 0.0259 0.5725 0.070 Uiso 1 1 calc R
C8 C 0.5656(3) 0.06453(16) 0.5904(2) 0.0606(9) Uani 1 1 d .
H8A H 0.5715 0.0684 0.6470 0.073 Uiso 1 1 calc R
H8B H 0.5684 0.0263 0.5781 0.073 Uiso 1 1 calc R
C9 C 0.4481(4) 0.08784(19) 0.5586(3) 0.0738(12) Uani 1 1 d .
H9A H 0.3823 0.0692 0.5820 0.089 Uiso 1 1 calc R
H9B H 0.4441 0.1257 0.5730 0.089 Uiso 1 1 calc R
C10 C 0.5303(4) 0.1098(2) 0.4435(2) 0.0793(12) Uani 1 1 d .
H10A H 0.5267 0.1478 0.4570 0.095 Uiso 1 1 calc R
H10B H 0.5211 0.1068 0.3869 0.095 Uiso 1 1 calc R
C11 C 0.6503(4) 0.08802(16) 0.4704(2) 0.0627(10) Uani 1 1 d .
H11A H 0.6563 0.0505 0.4547 0.075 Uiso 1 1 calc R
H11B H 0.7129 0.1081 0.4459 0.075 Uiso 1 1 calc R
O2 O 0.5524(2) 0.20560(10) 0.64029(17) 0.0646(7) Uani 1 1 d .
O3 O 0.7574(4) 0.20540(13) 0.4975(2) 0.1063(12) Uani 1 1 d .
C12 C 0.5086(5) 0.2500 0.6568(3) 0.0582(13) Uani 1 2 d S
C13 C 0.3959(7) 0.2500 0.7009(6) 0.129(4) Uani 1 2 d S
H13A H 0.3715 0.2134 0.7100 0.194 Uiso 0.50 1 calc PR
H13B H 0.3333 0.2685 0.6708 0.194 Uiso 0.50 1 calc PR
H13C H 0.4108 0.2680 0.7503 0.194 Uiso 0.50 1 calc PR
C14 C 0.7666(9) 0.2500 0.4657(5) 0.114(3) Uani 1 2 d S
C15 C 0.7898(13) 0.2500 0.3777(6) 0.180(5) Uani 1 2 d SU
H15A H 0.7966 0.2135 0.3597 0.270 Uiso 0.50 1 calc PR
H15B H 0.8631 0.2691 0.3694 0.270 Uiso 0.50 1 calc PR
H15C H 0.7241 0.2675 0.3491 0.270 Uiso 0.50 1 calc PR
Mn2 Mn 0.24755(5) 0.184981(18) 0.19530(3) 0.04961(18) Uani 1 1 d .
Cl2 Cl 0.6757(2) 0.2500 -0.11363(14) 0.1176(8) Uani 1 2 d S
O4 O 0.3338(3) 0.2500 0.1359(2) 0.0536(8) Uani 1 2 d S
N4 N 0.3510(3) 0.13452(11) 0.12744(19) 0.0564(7) Uani 1 1 d .
N5 N 0.1776(3) 0.10106(11) 0.23549(18) 0.0626(8) Uani 1 1 d .
N6 O 0.0478(4) 0.10718(17) 0.3754(2) 0.1102(12) Uani 1 1 d .
C21 C 0.4088(4) 0.2500 0.0791(3) 0.0449(10) Uani 1 2 d S
C22 C 0.4498(3) 0.20112(13) 0.0468(2) 0.0500(8) Uani 1 1 d .
C23 C 0.5300(4) 0.20217(16) -0.0129(2) 0.0656(10) Uani 1 1 d .
H23 H 0.5565 0.1698 -0.0336 0.079 Uiso 1 1 calc R
C24 C 0.5707(5) 0.2500 -0.0415(4) 0.0709(15) Uani 1 2 d S
C25 C 0.4195(3) 0.14714(13) 0.0741(2) 0.0583(9) Uani 1 1 d .
H25 H 0.4553 0.1185 0.0490 0.070 Uiso 1 1 calc R
C26 C 0.3349(4) 0.07643(14) 0.1463(3) 0.0809(14) Uani 1 1 d .
H26A H 0.3501 0.0547 0.1006 0.097 Uiso 1 1 calc R
H26B H 0.3924 0.0660 0.1883 0.097 Uiso 1 1 calc R
C27 C 0.2121(5) 0.06623(16) 0.1703(3) 0.0844(13) Uani 1 1 d .
H27A H 0.2057 0.0287 0.1860 0.101 Uiso 1 1 calc R
H27B H 0.1560 0.0720 0.1256 0.101 Uiso 1 1 calc R
C28 C 0.2287(4) 0.08360(19) 0.3125(3) 0.0837(14) Uani 1 1 d .
H28A H 0.2157 0.0451 0.3184 0.100 Uiso 1 1 calc R
H28B H 0.3148 0.0900 0.3152 0.100 Uiso 1 1 calc R
C29 C 0.1755(5) 0.1119(2) 0.3761(3) 0.0983(17) Uani 1 1 d .
H29A H 0.2097 0.0980 0.4254 0.118 Uiso 1 1 calc R
H29B H 0.1965 0.1499 0.3732 0.118 Uiso 1 1 calc R
C30 C -0.0013(4) 0.1274(2) 0.3068(3) 0.0939(15) Uani 1 1 d .
H30A H 0.0198 0.1652 0.3024 0.113 Uiso 1 1 calc R
H30B H -0.0883 0.1248 0.3065 0.113 Uiso 1 1 calc R
C31 C 0.0432(4) 0.09684(17) 0.2383(3) 0.0773(13) Uani 1 1 d .
H31A H 0.0056 0.1112 0.1901 0.093 Uiso 1 1 calc R
H31B H 0.0205 0.0591 0.2422 0.093 Uiso 1 1 calc R
O5 O 0.3311(5) 0.20523(15) 0.3017(2) 0.1347(18) Uani 1 1 d .
O6 O 0.0818(2) 0.20544(11) 0.14639(19) 0.0733(8) Uani 1 1 d .
C32 C 0.3444(8) 0.2500 0.3318(5) 0.117(3) Uani 1 2 d S
C33 C 0.3756(11) 0.2500 0.4215(6) 0.156(4) Uani 1 2 d SU
H33A H 0.3848 0.2865 0.4397 0.234 Uiso 0.50 1 calc PR
H33B H 0.4494 0.2307 0.4323 0.234 Uiso 0.50 1 calc PR
H33C H 0.3121 0.2328 0.4480 0.234 Uiso 0.50 1 calc PR
C34 C 0.0401(5) 0.2500 0.1250(3) 0.0589(13) Uani 1 2 d S
C35 C -0.0655(7) 0.2500 0.0676(5) 0.106(3) Uani 1 2 d S
H35A H -0.0881 0.2866 0.0552 0.159 Uiso 0.50 1 calc PR
H35B H -0.1316 0.2318 0.0899 0.159 Uiso 0.50 1 calc PR
H35C H -0.0448 0.2317 0.0206 0.159 Uiso 0.50 1 calc PR
B1 B 0.2753(3) 0.03221(15) 0.81062(19) 0.0405(8) Uani 1 1 d .
C41 C 0.2172(3) 0.05095(15) 0.72422(18) 0.0469(8) Uani 1 1 d .
C42 C 0.1693(3) 0.01529(18) 0.6667(2) 0.0616(10) Uani 1 1 d .
H42 H 0.1749 -0.0217 0.6760 0.074 Uiso 1 1 calc R
C43 C 0.1145(4) 0.0328(3) 0.5970(2) 0.0866(15) Uani 1 1 d .
H43 H 0.0823 0.0079 0.5609 0.104 Uiso 1 1 calc R
C44 C 0.1074(4) 0.0870(3) 0.5812(3) 0.101(2) Uani 1 1 d .
H44 H 0.0742 0.0991 0.5333 0.121 Uiso 1 1 calc R
C45 C 0.1498(4) 0.1232(2) 0.6366(3) 0.0847(15) Uani 1 1 d .
H45 H 0.1418 0.1600 0.6270 0.102 Uiso 1 1 calc R
C46 C 0.2043(3) 0.10559(17) 0.7068(2) 0.0617(10) Uani 1 1 d .
H46 H 0.2330 0.1310 0.7433 0.074 Uiso 1 1 calc R
C47 C 0.4115(3) 0.05603(12) 0.82948(17) 0.0407(7) Uani 1 1 d .
C48 C 0.4788(3) 0.03863(14) 0.89573(19) 0.0508(8) Uani 1 1 d .
H48 H 0.4450 0.0133 0.9282 0.061 Uiso 1 1 calc R
C49 C 0.5936(3) 0.05710(14) 0.9156(2) 0.0588(9) Uani 1 1 d .
H49 H 0.6348 0.0438 0.9603 0.071 Uiso 1 1 calc R
C50 C 0.6474(3) 0.09462(15) 0.8705(2) 0.0588(9) Uani 1 1 d .
H50 H 0.7247 0.1071 0.8836 0.071 Uiso 1 1 calc R
C51 C 0.5839(3) 0.11316(18) 0.8055(2) 0.0666(10) Uani 1 1 d .
H51 H 0.6183 0.1389 0.7740 0.080 Uiso 1 1 calc R
C52 C 0.4689(3) 0.09427(15) 0.7855(2) 0.0548(9) Uani 1 1 d .
H52 H 0.4285 0.1079 0.7406 0.066 Uiso 1 1 calc R
C53 C 0.1827(3) 0.05550(12) 0.87340(17) 0.0415(7) Uani 1 1 d .
C54 C 0.0643(3) 0.03691(15) 0.8740(2) 0.0535(8) Uani 1 1 d .
H54 H 0.0402 0.0100 0.8386 0.064 Uiso 1 1 calc R
C55 C -0.0186(3) 0.05595(17) 0.9238(2) 0.0633(10) Uani 1 1 d .
H55 H -0.0955 0.0412 0.9227 0.076 Uiso 1 1 calc R
C56 C 0.0121(4) 0.09674(16) 0.9749(2) 0.0643(10) Uani 1 1 d .
H56 H -0.0435 0.1101 1.0088 0.077 Uiso 1 1 calc R
C57 C 0.1256(4) 0.11756(16) 0.9755(2) 0.0618(10) Uani 1 1 d .
H57 H 0.1469 0.1457 1.0095 0.074 Uiso 1 1 calc R
C58 C 0.2099(3) 0.09725(13) 0.92602(18) 0.0469(8) Uani 1 1 d .
H58 H 0.2868 0.1120 0.9281 0.056 Uiso 1 1 calc R
C59 C 0.2868(3) -0.03411(13) 0.81729(18) 0.0436(7) Uani 1 1 d .
C60 C 0.3501(3) -0.06397(15) 0.7627(2) 0.0592(9) Uani 1 1 d .
H60 H 0.3847 -0.0454 0.7222 0.071 Uiso 1 1 calc R
C61 C 0.3632(4) -0.11863(17) 0.7662(3) 0.0721(11) Uani 1 1 d .
H61 H 0.4041 -0.1364 0.7278 0.086 Uiso 1 1 calc R
C62 C 0.3166(4) -0.14792(16) 0.8261(3) 0.0697(11) Uani 1 1 d .
H62 H 0.3245 -0.1853 0.8283 0.084 Uiso 1 1 calc R
C63 C 0.2586(3) -0.12036(16) 0.8819(2) 0.0636(10) Uani 1 1 d .
H63 H 0.2292 -0.1391 0.9240 0.076 Uiso 1 1 calc R
C64 C 0.2428(3) -0.06488(13) 0.8771(2) 0.0505(8) Uani 1 1 d .
H64 H 0.2009 -0.0476 0.9156 0.061 Uiso 1 1 calc R

loop_
_atom_site_aniso_label
_atom_site_aniso_U_11
_atom_site_aniso_U_22
_atom_site_aniso_U_33
_atom_site_aniso_U_23
_atom_site_aniso_U_13
_atom_site_aniso_U_12
Mn1 0.0459(3) 0.0326(3) 0.0633(3) -0.0013(2) -0.0054(2) 0.0025(2)
Cl1 0.0972(13) 0.0687(10) 0.1343(15) 0.000 -0.0720(11) 0.000
O1 0.0441(18) 0.0345(16) 0.071(2) 0.000 -0.0153(16) 0.000
N1 0.0422(15) 0.0307(13) 0.0631(17) 0.0023(12) -0.0015(13) 0.0021(11)
N2 0.0468(16) 0.0419(15) 0.0562(16) -0.0058(12) 0.0060(13) -0.0008(12)
N3 0.0626(18) 0.105(2) 0.079(2) -0.0179(17) -0.0080(15) -0.0051(17)
C1 0.036(2) 0.043(2) 0.053(3) 0.000 -0.002(2) 0.000
C2 0.0436(18) 0.0374(16) 0.060(2) 0.0006(14) -0.0024(15) 0.0012(14)
C3 0.055(2) 0.0453(19) 0.074(2) 0.0046(17) -0.0131(18) 0.0078(16)
C4 0.059(3) 0.053(3) 0.073(3) 0.000 -0.028(3) 0.000
C5 0.0460(19) 0.0375(17) 0.063(2) 0.0051(15) 0.0003(16) 0.0054(14)
C6 0.062(2) 0.0337(17) 0.074(2) -0.0013(16) -0.0060(18) 0.0037(15)
C7 0.059(2) 0.0394(18) 0.075(2) -0.0066(17) 0.0032(18) 0.0078(16)
C8 0.062(2) 0.064(2) 0.057(2) -0.0109(18) 0.0106(17) -0.0157(19)
C9 0.055(2) 0.088(3) 0.079(3) -0.028(2) 0.007(2) -0.005(2)
C10 0.089(3) 0.086(3) 0.061(2) 0.003(2) -0.009(2) 0.008(3)
C11 0.073(3) 0.062(2) 0.054(2) -0.0104(17) 0.0151(18) -0.0017(19)
O2 0.0541(15) 0.0446(14) 0.0958(19) -0.0105(13) 0.0102(14) 0.0017(12)
O3 0.174(4) 0.0623(19) 0.086(2) 0.0006(17) 0.046(2) -0.025(2)
C12 0.050(3) 0.044(3) 0.081(4) 0.000 0.012(3) 0.000
C13 0.089(5) 0.074(5) 0.233(11) 0.000 0.089(7) 0.000
C14 0.193(9) 0.063(4) 0.094(5) 0.000 0.080(6) 0.000
C15 0.251(9) 0.160(8) 0.136(7) 0.000 0.084(7) 0.000
Mn2 0.0605(4) 0.0287(3) 0.0596(3) 0.0015(2) 0.0031(3) -0.0018(2)
Cl2 0.1352(18) 0.0950(14) 0.1311(17) 0.000 0.0841(15) 0.000
O4 0.061(2) 0.0316(16) 0.071(2) 0.000 0.0208(18) 0.000
N4 0.0553(17) 0.0318(14) 0.083(2) 0.0000(14) 0.0100(16) 0.0021(12)
N5 0.084(2) 0.0407(16) 0.0631(19) 0.0077(14) 0.0030(16) -0.0032(15)
N6 0.119(3) 0.131(3) 0.082(2) 0.015(2) 0.015(2) -0.023(2)
C21 0.040(2) 0.039(2) 0.055(3) 0.000 -0.002(2) 0.000
C22 0.0461(19) 0.0421(18) 0.062(2) -0.0017(15) 0.0025(16) 0.0017(15)
C23 0.068(3) 0.055(2) 0.075(3) -0.0094(19) 0.012(2) 0.0061(19)
C24 0.068(4) 0.073(4) 0.074(4) 0.000 0.021(3) 0.000
C25 0.054(2) 0.0371(18) 0.084(3) -0.0130(17) 0.0016(19) 0.0063(16)
C26 0.080(3) 0.0298(18) 0.135(4) -0.005(2) 0.019(3) 0.0044(18)
C27 0.112(4) 0.044(2) 0.098(3) -0.005(2) 0.014(3) -0.015(2)
C28 0.082(3) 0.075(3) 0.092(3) 0.034(3) -0.021(3) -0.009(2)
C29 0.118(4) 0.111(4) 0.063(3) 0.008(3) -0.014(3) -0.036(3)
C30 0.073(3) 0.104(4) 0.105(4) -0.005(3) 0.007(3) -0.012(3)
C31 0.081(3) 0.069(3) 0.078(3) 0.020(2) -0.029(2) -0.037(2)
O5 0.228(5) 0.076(2) 0.094(2) 0.001(2) -0.048(3) -0.060(3)
O6 0.0628(16) 0.0504(15) 0.107(2) 0.0192(15) 0.0036(15) -0.0009(13)
C32 0.159(8) 0.068(5) 0.114(6) 0.000 -0.081(6) 0.000
C33 0.196(8) 0.116(6) 0.151(7) 0.000 -0.047(6) 0.000
C34 0.060(3) 0.037(3) 0.081(4) 0.000 0.006(3) 0.000
C35 0.086(5) 0.065(4) 0.162(7) 0.000 -0.040(5) 0.000
B1 0.0382(18) 0.047(2) 0.0369(17) -0.0036(15) 0.0037(14) 0.0016(15)
C41 0.0342(16) 0.068(2) 0.0392(16) 0.0042(15) 0.0046(13) 0.0048(15)
C42 0.047(2) 0.090(3) 0.0473(19) -0.0061(19) 0.0031(16) 0.0008(19)
C43 0.054(3) 0.158(5) 0.047(2) -0.005(3) -0.0043(18) 0.008(3)
C44 0.048(2) 0.202(7) 0.054(3) 0.044(4) 0.010(2) 0.026(3)
C45 0.063(3) 0.119(4) 0.073(3) 0.042(3) 0.013(2) 0.024(3)
C46 0.051(2) 0.073(3) 0.062(2) 0.0160(19) 0.0077(17) 0.0105(18)
C47 0.0380(16) 0.0428(16) 0.0417(16) -0.0069(13) 0.0053(13) 0.0064(13)
C48 0.049(2) 0.0455(19) 0.057(2) 0.0033(15) -0.0057(16) 0.0011(15)
C49 0.052(2) 0.050(2) 0.071(2) -0.0063(18) -0.0153(18) 0.0110(17)
C50 0.0329(17) 0.064(2) 0.080(3) -0.0135(19) 0.0034(17) 0.0004(16)
C51 0.054(2) 0.079(3) 0.067(2) 0.001(2) 0.0140(19) -0.016(2)
C52 0.0446(19) 0.072(2) 0.0481(19) 0.0043(16) 0.0067(15) -0.0027(17)
C53 0.0410(17) 0.0433(17) 0.0397(15) 0.0036(13) -0.0012(13) 0.0064(13)
C54 0.0416(19) 0.057(2) 0.062(2) -0.0102(17) 0.0058(16) 0.0013(15)
C55 0.041(2) 0.071(3) 0.079(3) 0.002(2) 0.0138(18) 0.0054(17)
C56 0.060(2) 0.069(3) 0.066(2) -0.0010(19) 0.0259(19) 0.018(2)
C57 0.073(3) 0.062(2) 0.051(2) -0.0088(17) 0.0092(18) 0.012(2)
C58 0.0453(18) 0.0491(19) 0.0464(17) -0.0072(14) 0.0042(14) 0.0023(14)
C59 0.0378(16) 0.0504(18) 0.0423(16) -0.0050(14) -0.0011(13) 0.0023(14)
C60 0.067(2) 0.055(2) 0.056(2) -0.0062(17) 0.0145(18) 0.0043(18)
C61 0.081(3) 0.059(2) 0.077(3) -0.016(2) 0.014(2) 0.012(2)
C62 0.075(3) 0.048(2) 0.085(3) -0.004(2) -0.005(2) 0.0063(19)
C63 0.061(2) 0.056(2) 0.074(2) 0.0104(19) 0.0044(19) -0.0025(19)
C64 0.0500(19) 0.0497(19) 0.0522(18) 0.0000(15) 0.0061(15) 0.0013(16)

loop_
_atom_type_symbol
_atom_type_description
_atom_type_scat_dispersion_real
_atom_type_scat_dispersion_imag
_atom_type_scat_source
C C 0.0033 0.0016 'International Tables Vol C Tables 4.2.6.8 and 6.1.1.4'
H H 0.0000 0.0000 'International Tables Vol C Tables 4.2.6.8 and 6.1.1.4'
N N 0.0061 0.0033 'International Tables Vol C Tables 4.2.6.8 and 6.1.1.4'
O O 0.0106 0.0060 'International Tables Vol C Tables 4.2.6.8 and 6.1.1.4'
B B 0.0013 0.0007 'International Tables Vol C Tables 4.2.6.8 and 6.1.1.4'
Cl Cl 0.1484 0.1585 'International Tables Vol C Tables 4.2.6.8 and 6.1.1.4'
Mn Mn 0.3368 0.7283 'International Tables Vol C Tables 4.2.6.8 and 6.1.1.4'

loop_
_geom_angle_atom_site_label_1
_geom_angle_atom_site_label_2
_geom_angle_atom_site_label_3
_geom_angle
_geom_angle_site_symmetry_1
_geom_angle_site_symmetry_3
O3 Mn1 O2 115.71(15) . .
O3 Mn1 N1 123.69(15) . .
O2 Mn1 N1 120.46(11) . .
O3 Mn1 O1 95.80(13) . .
O2 Mn1 O1 93.10(11) . .
N1 Mn1 O1 85.12(9) . .
O3 Mn1 N2 89.64(11) . .
O2 Mn1 N2 99.89(10) . .
N1 Mn1 N2 77.70(10) . .
O1 Mn1 N2 162.09(9) . .
C1 O1 Mn1 130.42(6) . 4_565
C1 O1 Mn1 130.42(6) . .
Mn1 O1 Mn1 99.15(12) 4_565 .
C5 N1 C6 116.7(3) . .
C5 N1 Mn1 128.0(2) . .
C6 N1 Mn1 115.2(2) . .
C7 N2 C8 109.6(3) . .
C7 N2 C11 108.6(3) . .
C8 N2 C11 107.1(3) . .
C7 N2 Mn1 99.10(19) . .
C8 N2 Mn1 116.7(2) . .
C11 N2 Mn1 115.2(2) . .
C10 N3 C9 108.9(3) . .
O1 C1 C2 122.1(2) . 4_565
O1 C1 C2 122.1(2) . .
C2 C1 C2 115.8(4) 4_565 .
C3 C2 C1 120.8(3) . .
C3 C2 C5 113.9(3) . .
C1 C2 C5 125.3(3) . .
C4 C3 C2 121.7(3) . .
C4 C3 H3 119.1 . .
C2 C3 H3 119.1 . .
C3 C4 C3 119.1(4) . 4_565
C3 C4 Cl1 120.4(2) . .
C3 C4 Cl1 120.4(2) 4_565 .
N1 C5 C2 129.1(3) . .
N1 C5 H5 115.5 . .
C2 C5 H5 115.5 . .
N1 C6 C7 109.4(3) . .
N1 C6 H6A 109.8 . .
C7 C6 H6A 109.8 . .
N1 C6 H6B 109.8 . .
C7 C6 H6B 109.8 . .
H6A C6 H6B 108.2 . .
N2 C7 C6 112.1(3) . .
N2 C7 H7A 109.2 . .
C6 C7 H7A 109.2 . .
N2 C7 H7B 109.2 . .
C6 C7 H7B 109.2 . .
H7A C7 H7B 107.9 . .
N2 C8 C9 110.9(3) . .
N2 C8 H8A 109.5 . .
C9 C8 H8A 109.5 . .
N2 C8 H8B 109.5 . .
C9 C8 H8B 109.5 . .
H8A C8 H8B 108.1 . .
N3 C9 C8 111.4(3) . .
N3 C9 H9A 109.3 . .
C8 C9 H9A 109.3 . .
N3 C9 H9B 109.3 . .
C8 C9 H9B 109.3 . .
H9A C9 H9B 108.0 . .
N3 C10 C11 113.0(4) . .
N3 C10 H10A 109.0 . .
C11 C10 H10A 109.0 . .
N3 C10 H10B 109.0 . .
C11 C10 H10B 109.0 . .
H10A C10 H10B 107.8 . .
N2 C11 C10 110.6(3) . .
N2 C11 H11A 109.5 . .
C10 C11 H11A 109.5 . .
N2 C11 H11B 109.5 . .
C10 C11 H11B 109.5 . .
H11A C11 H11B 108.1 . .
C12 O2 Mn1 133.3(3) . .
C14 O3 Mn1 133.1(4) . .
O2 C12 O2 124.7(5) 4_565 .
O2 C12 C13 117.6(2) 4_565 .
O2 C12 C13 117.6(2) . .
C12 C13 H13A 109.5 . .
C12 C13 H13B 109.5 . .
H13A C13 H13B 109.5 . .
C12 C13 H13C 109.5 . .
H13A C13 H13C 109.5 . .
H13B C13 H13C 109.5 . .
O3 C14 O3 126.3(7) . 4_565
O3 C14 C15 116.8(3) . .
O3 C14 C15 116.8(3) 4_565 .
C14 C15 H15A 109.5 . .
C14 C15 H15B 109.5 . .
H15A C15 H15B 109.5 . .
C14 C15 H15C 109.5 . .
H15A C15 H15C 109.5 . .
H15B C15 H15C 109.5 . .
O6 Mn2 O5 130.85(18) . .
O6 Mn2 N4 115.63(13) . .
O5 Mn2 N4 113.52(18) . .
O6 Mn2 O4 92.16(12) . .
O5 Mn2 O4 92.44(14) . .
N4 Mn2 O4 84.96(11) . .
O6 Mn2 N5 91.86(11) . .
O5 Mn2 N5 95.69(13) . .
N4 Mn2 N5 80.44(11) . .
O4 Mn2 N5 165.19(10) . .
O6 Mn2 Mn2 75.68(8) . 4_565
O5 Mn2 Mn2 75.90(11) . 4_565
N4 Mn2 Mn2 126.67(8) . 4_565
O4 Mn2 Mn2 41.72(6) . 4_565
N5 Mn2 Mn2 152.84(8) . 4_565
C21 O4 Mn2 131.67(7) . 4_565
C21 O4 Mn2 131.67(7) . .
Mn2 O4 Mn2 96.57(13) 4_565 .
C25 N4 C26 118.8(3) . .
C25 N4 Mn2 128.8(2) . .
C26 N4 Mn2 112.4(3) . .
C28 N5 C27 113.6(4) . .
C28 N5 C31 106.8(3) . .
C27 N5 C31 106.5(3) . .
C28 N5 Mn2 113.9(3) . .
C27 N5 Mn2 101.1(2) . .
C31 N5 Mn2 114.8(2) . .
C30 N6 C29 109.3(4) . .
O4 C21 C22 121.3(2) . .
O4 C21 C22 121.3(2) . 4_565
C22 C21 C22 117.4(4) . 4_565
C23 C22 C21 120.2(3) . .
C23 C22 C25 114.8(3) . .
C21 C22 C25 124.9(3) . .
C24 C23 C22 121.1(4) . .
C24 C23 H23 119.5 . .
C22 C23 H23 119.5 . .
C23 C24 C23 119.9(5) . 4_565
C23 C24 Cl2 120.0(3) . .
C23 C24 Cl2 120.0(3) 4_565 .
N4 C25 C22 128.2(3) . .
N4 C25 H25 115.9 . .
C22 C25 H25 115.9 . .
C27 C26 N4 110.6(3) . .
C27 C26 H26A 109.5 . .
N4 C26 H26A 109.5 . .
C27 C26 H26B 109.5 . .
N4 C26 H26B 109.5 . .
H26A C26 H26B 108.1 . .
C26 C27 N5 113.2(4) . .
C26 C27 H27A 108.9 . .
N5 C27 H27A 108.9 . .
C26 C27 H27B 108.9 . .
N5 C27 H27B 108.9 . .
H27A C27 H27B 107.8 . .
C29 C28 N5 112.0(4) . .
C29 C28 H28A 109.2 . .
N5 C28 H28A 109.2 . .
C29 C28 H28B 109.2 . .
N5 C28 H28B 109.2 . .
H28A C28 H28B 107.9 . .
N6 C29 C28 113.8(4) . .
N6 C29 H29A 108.8 . .
C28 C29 H29A 108.8 . .
N6 C29 H29B 108.8 . .
C28 C29 H29B 108.8 . .
H29A C29 H29B 107.7 . .
N6 C30 C31 110.6(4) . .
N6 C30 H30A 109.5 . .
C31 C30 H30A 109.5 . .
N6 C30 H30B 109.5 . .
C31 C30 H30B 109.5 . .
H30A C30 H30B 108.1 . .
C30 C31 N5 111.2(3) . .
C30 C31 H31A 109.4 . .
N5 C31 H31A 109.4 . .
C30 C31 H31B 109.4 . .
N5 C31 H31B 109.4 . .
H31A C31 H31B 108.0 . .
C32 O5 Mn2 129.0(4) . .
C34 O6 Mn2 130.8(3) . .
O5 C32 O5 129.1(7) . 4_565
O5 C32 C33 115.4(4) . .
O5 C32 C33 115.4(4) 4_565 .
C32 C33 H33A 109.5 . .
C32 C33 H33B 109.5 . .
H33A C33 H33B 109.5 . .
C32 C33 H33C 109.5 . .
H33A C33 H33C 109.5 . .
H33B C33 H33C 109.5 . .
O6 C34 O6 124.9(5) 4_565 .
O6 C34 C35 117.5(3) 4_565 .
O6 C34 C35 117.5(3) . .
C34 C35 H35A 109.5 . .
C34 C35 H35B 109.5 . .
H35A C35 H35B 109.5 . .
C34 C35 H35C 109.5 . .
H35A C35 H35C 109.5 . .
H35B C35 H35C 109.5 . .
C53 B1 C47 110.7(2) . .
C53 B1 C41 104.9(2) . .
C47 B1 C41 112.9(3) . .
C53 B1 C59 110.8(3) . .
C47 B1 C59 106.1(2) . .
C41 B1 C59 111.6(3) . .
C46 C41 C42 115.6(3) . .
C46 C41 B1 119.8(3) . .
C42 C41 B1 124.5(3) . .
C43 C42 C41 122.7(4) . .
C43 C42 H42 118.7 . .
C41 C42 H42 118.7 . .
C44 C43 C42 119.7(5) . .
C44 C43 H43 120.1 . .
C42 C43 H43 120.1 . .
C45 C44 C43 119.5(4) . .
C45 C44 H44 120.3 . .
C43 C44 H44 120.3 . .
C44 C45 C46 120.7(5) . .
C44 C45 H45 119.6 . .
C46 C45 H45 119.6 . .
C45 C46 C41 121.8(4) . .
C45 C46 H46 119.1 . .
C41 C46 H46 119.1 . .
C52 C47 C48 114.2(3) . .
C52 C47 B1 125.9(3) . .
C48 C47 B1 119.9(3) . .
C49 C48 C47 123.2(3) . .
C49 C48 H48 118.4 . .
C47 C48 H48 118.4 . .
C50 C49 C48 121.0(3) . .
C50 C49 H49 119.5 . .
C48 C49 H49 119.5 . .
C51 C50 C49 117.7(3) . .
C51 C50 H50 121.2 . .
C49 C50 H50 121.2 . .
C50 C51 C52 121.2(4) . .
C50 C51 H51 119.4 . .
C52 C51 H51 119.4 . .
C47 C52 C51 122.8(3) . .
C47 C52 H52 118.6 . .
C51 C52 H52 118.6 . .
C58 C53 C54 114.3(3) . .
C58 C53 B1 124.3(3) . .
C54 C53 B1 121.2(3) . .
C55 C54 C53 123.9(3) . .
C55 C54 H54 118.0 . .
C53 C54 H54 118.0 . .
C56 C55 C54 119.8(3) . .
C56 C55 H55 120.1 . .
C54 C55 H55 120.1 . .
C57 C56 C55 118.9(3) . .
C57 C56 H56 120.6 . .
C55 C56 H56 120.6 . .
C56 C57 C58 121.0(4) . .
C56 C57 H57 119.5 . .
C58 C57 H57 119.5 . .
C57 C58 C53 122.1(3) . .
C57 C58 H58 119.0 . .
C53 C58 H58 119.0 . .
C64 C59 C60 114.2(3) . .
C64 C59 B1 124.7(3) . .
C60 C59 B1 121.0(3) . .
C61 C60 C59 123.2(4) . .
C61 C60 H60 118.4 . .
C59 C60 H60 118.4 . .
C60 C61 C62 120.9(4) . .
C60 C61 H61 119.6 . .
C62 C61 H61 119.6 . .
C63 C62 C61 117.9(4) . .
C63 C62 H62 121.1 . .
C61 C62 H62 121.1 . .
C62 C63 C64 121.2(4) . .
C62 C63 H63 119.4 . .
C64 C63 H63 119.4 . .
C59 C64 C63 122.7(3) . .
C59 C64 H64 118.7 . .
C63 C64 H64 118.7 . .

loop_
_geom_bond_atom_site_label_1
_geom_bond_atom_site_label_2
_geom_bond_distance
_geom_bond_site_symmetry_2
Mn1 O3 2.020(3) .
Mn1 O2 2.030(3) .
Mn1 N1 2.117(3) .
Mn1 O1 2.197(2) .
Mn1 N2 2.442(3) .
Cl1 C4 1.740(5) .
O1 C1 1.310(5) .
O1 Mn1 2.197(2) 4_565
N1 C5 1.266(4) .
N1 C6 1.474(4) .
N2 C7 1.470(4) .
N2 C8 1.474(5) .
N2 C11 1.478(4) .
N3 C10 1.392(5) .
N3 C9 1.408(5) .
C1 C2 1.427(4) 4_565
C1 C2 1.427(4) .
C2 C3 1.384(5) .
C2 C5 1.448(4) .
C3 C4 1.366(4) .
C3 H3 0.9300 .
C4 C3 1.366(4) 4_565
C5 H5 0.9300 .
C6 C7 1.499(5) .
C6 H6A 0.9700 .
C6 H6B 0.9700 .
C7 H7A 0.9700 .
C7 H7B 0.9700 .
C8 C9 1.504(6) .
C8 H8A 0.9700 .
C8 H8B 0.9700 .
C9 H9A 0.9700 .
C9 H9B 0.9700 .
C10 C11 1.490(6) .
C10 H10A 0.9700 .
C10 H10B 0.9700 .
C11 H11A 0.9700 .
C11 H11B 0.9700 .
O2 C12 1.241(3) .
O3 C14 1.237(4) .
C12 O2 1.241(3) 4_565
C12 C13 1.498(8) .
C13 H13A 0.9600 .
C13 H13B 0.9600 .
C13 H13C 0.9600 .
C14 O3 1.237(4) 4_565
C14 C15 1.539(12) .
C15 H15A 0.9600 .
C15 H15B 0.9600 .
C15 H15C 0.9600 .
Mn2 O6 2.048(3) .
Mn2 O5 2.058(3) .
Mn2 N4 2.092(3) .
Mn2 O4 2.156(2) .
Mn2 N5 2.335(3) .
Mn2 Mn2 3.2193(10) 4_565
Cl2 C24 1.744(6) .
O4 C21 1.313(6) .
O4 Mn2 2.156(2) 4_565
N4 C25 1.258(5) .
N4 C26 1.487(4) .
N5 C28 1.470(5) .
N5 C27 1.476(5) .
N5 C31 1.503(5) .
N6 C30 1.361(6) .
N6 C29 1.425(6) .
C21 C22 1.416(4) .
C21 C22 1.416(4) 4_565
C22 C23 1.391(5) .
C22 C25 1.461(5) .
C23 C24 1.368(5) .
C23 H23 0.9300 .
C24 C23 1.368(5) 4_565
C25 H25 0.9300 .
C26 C27 1.470(6) .
C26 H26A 0.9700 .
C26 H26B 0.9700 .
C27 H27A 0.9700 .
C27 H27B 0.9700 .
C28 C29 1.447(7) .
C28 H28A 0.9700 .
C28 H28B 0.9700 .
C29 H29A 0.9700 .
C29 H29B 0.9700 .
C30 C31 1.500(7) .
C30 H30A 0.9700 .
C30 H30B 0.9700 .
C31 H31A 0.9700 .
C31 H31B 0.9700 .
O5 C32 1.228(5) .
O6 C34 1.244(4) .
C32 O5 1.228(5) 4_565
C32 C33 1.552(12) .
C33 H33A 0.9600 .
C33 H33B 0.9600 .
C33 H33C 0.9600 .
C34 O6 1.244(4) 4_565
C34 C35 1.489(8) .
C35 H35A 0.9600 .
C35 H35B 0.9600 .
C35 H35C 0.9600 .
B1 C53 1.632(5) .
B1 C47 1.643(5) .
B1 C41 1.646(4) .
B1 C59 1.650(5) .
C41 C46 1.391(5) .
C41 C42 1.404(5) .
C42 C43 1.379(6) .
C42 H42 0.9300 .
C43 C44 1.369(8) .
C43 H43 0.9300 .
C44 C45 1.369(8) .
C44 H44 0.9300 .
C45 C46 1.385(5) .
C45 H45 0.9300 .
C46 H46 0.9300 .
C47 C52 1.386(5) .
C47 C48 1.391(4) .
C48 C49 1.382(5) .
C48 H48 0.9300 .
C49 C50 1.366(5) .
C49 H49 0.9300 .
C50 C51 1.363(5) .
C50 H50 0.9300 .
C51 C52 1.389(5) .
C51 H51 0.9300 .
C52 H52 0.9300 .
C53 C58 1.392(4) .
C53 C54 1.397(4) .
C54 C55 1.371(5) .
C54 H54 0.9300 .
C55 C56 1.367(6) .
C55 H55 0.9300 .
C56 C57 1.364(5) .
C56 H56 0.9300 .
C57 C58 1.391(5) .
C57 H57 0.9300 .
C58 H58 0.9300 .
C59 C64 1.385(5) .
C59 C60 1.409(5) .
C60 C61 1.362(5) .
C60 H60 0.9300 .
C61 C62 1.377(6) .
C61 H61 0.9300 .
C62 C63 1.363(5) .
C62 H62 0.9300 .
C63 C64 1.387(5) .
C63 H63 0.9300 .
C64 H64 0.9300 .

loop_
_geom_torsion_atom_site_label_1
_geom_torsion_atom_site_label_2
_geom_torsion_atom_site_label_3
_geom_torsion_atom_site_label_4
_geom_torsion
_geom_torsion_site_symmetry_1
_geom_torsion_site_symmetry_4
O3 Mn1 O1 C1 -124.3(4) . .
O2 Mn1 O1 C1 119.5(4) . .
N1 Mn1 O1 C1 -0.8(4) . .
N2 Mn1 O1 C1 -17.2(7) . .
O3 Mn1 O1 Mn1 56.24(17) . 4_565
O2 Mn1 O1 Mn1 -60.00(14) . 4_565
N1 Mn1 O1 Mn1 179.67(13) . 4_565
N2 Mn1 O1 Mn1 163.3(3) . 4_565
O3 Mn1 N1 C5 94.5(3) . .
O2 Mn1 N1 C5 -90.0(3) . .
O1 Mn1 N1 C5 0.8(3) . .
N2 Mn1 N1 C5 175.7(3) . .
O3 Mn1 N1 C6 -83.7(3) . .
O2 Mn1 N1 C6 91.8(3) . .
O1 Mn1 N1 C6 -177.4(2) . .
N2 Mn1 N1 C6 -2.5(2) . .
O3 Mn1 N2 C7 99.7(2) . .
O2 Mn1 N2 C7 -144.3(2) . .
N1 Mn1 N2 C7 -25.0(2) . .
O1 Mn1 N2 C7 -8.3(5) . .
O3 Mn1 N2 C8 -142.8(3) . .
O2 Mn1 N2 C8 -26.8(3) . .
N1 Mn1 N2 C8 92.5(2) . .
O1 Mn1 N2 C8 109.2(4) . .
O3 Mn1 N2 C11 -15.9(3) . .
O2 Mn1 N2 C11 100.1(2) . .
N1 Mn1 N2 C11 -140.6(2) . .
O1 Mn1 N2 C11 -123.9(4) . .
Mn1 O1 C1 C2 -0.7(6) 4_565 4_565
Mn1 O1 C1 C2 180.0(3) . 4_565
Mn1 O1 C1 C2 -180.0(3) 4_565 .
Mn1 O1 C1 C2 0.7(6) . .
O1 C1 C2 C3 176.9(4) . .
C2 C1 C2 C3 -2.5(7) 4_565 .
O1 C1 C2 C5 -0.1(7) . .
C2 C1 C2 C5 -179.5(2) 4_565 .
C1 C2 C3 C4 0.3(7) . .
C5 C2 C3 C4 177.6(4) . .
C2 C3 C4 C3 2.1(9) . 4_565
C2 C3 C4 Cl1 -175.9(3) . .
C6 N1 C5 C2 177.5(3) . .
Mn1 N1 C5 C2 -0.7(5) . .
C3 C2 C5 N1 -177.1(4) . .
C1 C2 C5 N1 0.1(6) . .
C5 N1 C6 C7 -148.0(3) . .
Mn1 N1 C6 C7 30.4(4) . .
C8 N2 C7 C6 -72.5(4) . .
C11 N2 C7 C6 170.8(3) . .
Mn1 N2 C7 C6 50.2(3) . .
N1 C6 C7 N2 -58.0(4) . .
C7 N2 C8 C9 -173.3(3) . .
C11 N2 C8 C9 -55.6(4) . .
Mn1 N2 C8 C9 75.2(3) . .
C10 N3 C9 C8 -59.0(5) . .
N2 C8 C9 N3 59.4(4) . .
C9 N3 C10 C11 59.5(5) . .
C7 N2 C11 C10 173.2(3) . .
C8 N2 C11 C10 54.9(4) . .
Mn1 N2 C11 C10 -76.7(4) . .
N3 C10 C11 N2 -59.1(5) . .
O3 Mn1 O2 C12 -69.7(5) . .
N1 Mn1 O2 C12 114.4(4) . .
O1 Mn1 O2 C12 28.3(5) . .
N2 Mn1 O2 C12 -164.1(4) . .
O2 Mn1 O3 C14 60.2(8) . .
N1 Mn1 O3 C14 -124.1(8) . .
O1 Mn1 O3 C14 -36.1(8) . .
N2 Mn1 O3 C14 161.0(8) . .
Mn1 O2 C12 O2 15.8(9) . 4_565
Mn1 O2 C12 C13 -163.1(5) . .
Mn1 O3 C14 O3 4.0(17) . 4_565
Mn1 O3 C14 C15 -175.1(7) . .
O6 Mn2 O4 C21 -111.1(4) . .
O5 Mn2 O4 C21 117.8(4) . .
N4 Mn2 O4 C21 4.4(4) . .
N5 Mn2 O4 C21 -5.5(8) . .
Mn2 Mn2 O4 C21 -176.6(5) 4_565 .
O6 Mn2 O4 Mn2 65.53(14) . 4_565
O5 Mn2 O4 Mn2 -65.53(19) . 4_565
N4 Mn2 O4 Mn2 -178.93(14) . 4_565
N5 Mn2 O4 Mn2 171.2(4) . 4_565
O6 Mn2 N4 C25 85.1(3) . .
O5 Mn2 N4 C25 -95.3(4) . .
O4 Mn2 N4 C25 -4.9(3) . .
N5 Mn2 N4 C25 172.6(4) . .
Mn2 Mn2 N4 C25 -5.7(4) 4_565 .
O6 Mn2 N4 C26 -93.2(3) . .
O5 Mn2 N4 C26 86.4(3) . .
O4 Mn2 N4 C26 176.8(3) . .
N5 Mn2 N4 C26 -5.7(3) . .
Mn2 Mn2 N4 C26 175.9(2) 4_565 .
O6 Mn2 N5 C28 -142.2(3) . .
O5 Mn2 N5 C28 -10.8(3) . .
N4 Mn2 N5 C28 102.1(3) . .
O4 Mn2 N5 C28 112.1(5) . .
Mn2 Mn2 N5 C28 -80.8(4) 4_565 .
O6 Mn2 N5 C27 95.6(3) . .
O5 Mn2 N5 C27 -133.0(3) . .
N4 Mn2 N5 C27 -20.1(3) . .
O4 Mn2 N5 C27 -10.1(6) . .
Mn2 Mn2 N5 C27 157.0(2) 4_565 .
O6 Mn2 N5 C31 -18.6(3) . .
O5 Mn2 N5 C31 112.8(3) . .
N4 Mn2 N5 C31 -134.2(3) . .
O4 Mn2 N5 C31 -124.2(5) . .
Mn2 Mn2 N5 C31 42.8(4) 4_565 .
Mn2 O4 C21 C22 -177.0(3) 4_565 .
Mn2 O4 C21 C22 -1.5(6) . .
Mn2 O4 C21 C22 1.5(6) 4_565 4_565
Mn2 O4 C21 C22 177.0(3) . 4_565
O4 C21 C22 C23 -179.4(4) . .
C22 C21 C22 C23 1.9(6) 4_565 .
O4 C21 C22 C25 -3.1(6) . .
C22 C21 C22 C25 178.3(2) 4_565 .
C21 C22 C23 C24 -0.2(6) . .
C25 C22 C23 C24 -176.9(4) . .
C22 C23 C24 C23 -1.7(9) . 4_565
C22 C23 C24 Cl2 177.6(4) . .
C26 N4 C25 C22 -179.0(4) . .
Mn2 N4 C25 C22 2.7(6) . .
C23 C22 C25 N4 179.1(4) . .
C21 C22 C25 N4 2.6(6) . .
C25 N4 C26 C27 -146.5(4) . .
Mn2 N4 C26 C27 32.0(5) . .
N4 C26 C27 N5 -54.4(6) . .
C28 N5 C27 C26 -77.7(5) . .
C31 N5 C27 C26 165.0(4) . .
Mn2 N5 C27 C26 44.7(4) . .
C27 N5 C28 C29 -169.0(4) . .
C31 N5 C28 C29 -51.9(5) . .
Mn2 N5 C28 C29 76.0(4) . .
C30 N6 C29 C28 -59.4(6) . .
N5 C28 C29 N6 56.2(6) . .
C29 N6 C30 C31 60.1(6) . .
N6 C30 C31 N5 -60.6(5) . .
C28 N5 C31 C30 53.9(4) . .
C27 N5 C31 C30 175.5(4) . .
Mn2 N5 C31 C30 -73.5(4) . .
O6 Mn2 O5 C32 -50.0(9) . .
N4 Mn2 O5 C32 130.5(8) . .
O4 Mn2 O5 C32 44.9(8) . .
N5 Mn2 O5 C32 -147.5(8) . .
Mn2 Mn2 O5 C32 6.3(8) 4_565 .
O5 Mn2 O6 C34 65.2(5) . .
N4 Mn2 O6 C34 -115.3(5) . .
O4 Mn2 O6 C34 -29.9(5) . .
N5 Mn2 O6 C34 164.4(5) . .
Mn2 Mn2 O6 C34 8.8(4) 4_565 .
Mn2 O5 C32 O5 -14.3(18) . 4_565
Mn2 O5 C32 C33 162.0(6) . .
Mn2 O6 C34 O6 -18.7(9) . 4_565
Mn2 O6 C34 C35 159.3(5) . .
C53 B1 C41 C46 62.0(4) . .
C47 B1 C41 C46 -58.6(4) . .
C59 B1 C41 C46 -177.9(3) . .
C53 B1 C41 C42 -112.7(3) . .
C47 B1 C41 C42 126.7(3) . .
C59 B1 C41 C42 7.4(4) . .
C46 C41 C42 C43 0.8(5) . .
B1 C41 C42 C43 175.7(3) . .
C41 C42 C43 C44 1.4(6) . .
C42 C43 C44 C45 -3.2(7) . .
C43 C44 C45 C46 2.9(7) . .
C44 C45 C46 C41 -0.6(6) . .
C42 C41 C46 C45 -1.2(5) . .
B1 C41 C46 C45 -176.3(3) . .
C53 B1 C47 C52 -107.9(3) . .
C41 B1 C47 C52 9.3(4) . .
C59 B1 C47 C52 131.8(3) . .
C53 B1 C47 C48 70.6(4) . .
C41 B1 C47 C48 -172.2(3) . .
C59 B1 C47 C48 -49.7(4) . .
C52 C47 C48 C49 -0.9(5) . .
B1 C47 C48 C49 -179.6(3) . .
C47 C48 C49 C50 0.6(5) . .
C48 C49 C50 C51 0.1(5) . .
C49 C50 C51 C52 -0.5(6) . .
C48 C47 C52 C51 0.6(5) . .
B1 C47 C52 C51 179.1(3) . .
C50 C51 C52 C47 0.1(6) . .
C47 B1 C53 C58 11.1(4) . .
C41 B1 C53 C58 -111.0(3) . .
C59 B1 C53 C58 128.5(3) . .
C47 B1 C53 C54 -173.7(3) . .
C41 B1 C53 C54 64.2(4) . .
C59 B1 C53 C54 -56.3(4) . .
C58 C53 C54 C55 -2.5(5) . .
B1 C53 C54 C55 -178.1(3) . .
C53 C54 C55 C56 2.2(6) . .
C54 C55 C56 C57 -0.2(6) . .
C55 C56 C57 C58 -1.1(6) . .
C56 C57 C58 C53 0.7(6) . .
C54 C53 C58 C57 1.0(5) . .
B1 C53 C58 C57 176.5(3) . .
C53 B1 C59 C64 -11.3(4) . .
C47 B1 C59 C64 108.8(3) . .
C41 B1 C59 C64 -127.9(3) . .
C53 B1 C59 C60 172.3(3) . .
C47 B1 C59 C60 -67.6(4) . .
C41 B1 C59 C60 55.7(4) . .
C64 C59 C60 C61 2.5(5) . .
B1 C59 C60 C61 179.2(3) . .
C59 C60 C61 C62 -1.7(6) . .
C60 C61 C62 C63 -0.8(6) . .
C61 C62 C63 C64 2.5(6) . .
C60 C59 C64 C63 -0.8(5) . .
B1 C59 C64 C63 -177.4(3) . .
C62 C63 C64 C59 -1.7(6) . .
